data_7133984
loop_
_publ_author_name
'Ziabko, Mykyta'
'Suikov, Sergeii'
'Filgas, Josef'
'Slavicek, Petr'
'Gazdurov\'a, Michaela'
'Bedn\'arov\'a, Lucie'
'Maty\'a\<s, Robert'
'Klepet\'a\<rov\'a, Blanka'
'David, Tom\'a\<s'
'Beier, Petr'

_publ_section_title
;
 From Boom to Bloom: Synthesis of Diazidodifluoromethane, its Stability
 and Applicability in the &#x2018;Click&#x2019; Reaction
;
_journal_name_full 'Chemical Communications'
_journal_paper_doi 10.1039/D4CC05128A
_journal_year 2024
_chemical_formula_moiety 'C17 H11 F N4'
_chemical_formula_sum 'C17 H11 F N4'
_chemical_formula_weight 290.30
_chemical_name_systematic 1-fluoro-3-(4-phenyl-2H-1,2,3-triazol-2-yl)isoquinoline
_space_group_crystal_system monoclinic
_space_group_IT_number 14
_space_group_name_Hall '-P 2ybc'
_space_group_name_H-M_alt 'P 1 21/c 1'
_atom_sites_solution_hydrogens difmap
_atom_sites_solution_primary direct
_audit_update_record
;
2024-09-06 deposited with the CCDC.	2024-11-18 downloaded from the CCDC.
;
_cell_angle_alpha 90
_cell_angle_beta 113.5808(7)
_cell_angle_gamma 90
_cell_formula_units_Z 4
_cell_length_a 13.7560(3)
_cell_length_b 6.4533(2)
_cell_length_c 16.5581(4)
_cell_measurement_reflns_used 9961
_cell_measurement_temperature 180
_cell_measurement_theta_max 27.4284
_cell_measurement_theta_min 2.5191
_cell_volume 1347.15(6)
_computing_cell_refinement 'Apex3 (Bruker AXS, 2015)'
_computing_data_collection 'Apex3 (Bruker AXS, 2015)'
_computing_data_reduction 'Apex3 (Bruker AXS, 2015)'
_computing_molecular_graphics 'CAMERON (Watkin et al., 1996)'
_computing_publication_material 'CRYSTALS (Betteridge et al., 2003)'
_computing_structure_refinement 'CRYSTALS (Betteridge et al., 2003)'
_computing_structure_solution 'SIR92 (Altomare et al., 1994)'
_diffrn_ambient_temperature 180
_diffrn_measured_fraction_theta_full 1.000
_diffrn_measured_fraction_theta_max 1.000
_diffrn_measurement_device Area
_diffrn_measurement_device_type 'Bruker Kappa Apex2'
_diffrn_measurement_method '\f & \w scans'
_diffrn_radiation_monochromator graphite
_diffrn_radiation_probe x-ray
_diffrn_radiation_type 'Mo K\a'
_diffrn_radiation_wavelength 0.71073
_diffrn_reflns_av_R_equivalents 0.057
_diffrn_reflns_av_unetI/netI 0.085
_diffrn_reflns_limit_h_max 17
_diffrn_reflns_limit_h_min -17
_diffrn_reflns_limit_k_max 8
_diffrn_reflns_limit_k_min -8
_diffrn_reflns_limit_l_max 21
_diffrn_reflns_limit_l_min -21
_diffrn_reflns_number 37999
_diffrn_reflns_theta_full 27.484
_diffrn_reflns_theta_max 27.484
_diffrn_reflns_theta_min 1.615
_diffrn_standards_number 0
_exptl_absorpt_coefficient_mu 0.099
_exptl_absorpt_correction_T_max 1.00
_exptl_absorpt_correction_T_min 0.95
_exptl_absorpt_correction_type multi-scan
_exptl_absorpt_process_details 'SADABS (Siemens, 1996)'
_exptl_crystal_colour colourless
_exptl_crystal_density_diffrn 1.431
_exptl_crystal_density_meas ?
_exptl_crystal_density_method 'not measured'
_exptl_crystal_description plate
_exptl_crystal_F_000 600
_exptl_crystal_size_max 0.255
_exptl_crystal_size_mid 0.092
_exptl_crystal_size_min 0.037
_refine_diff_density_max 0.39
_refine_diff_density_min -0.40
_refine_ls_extinction_coef 75(17)
_refine_ls_extinction_method 'Larson (1970), Equation 22'
_refine_ls_goodness_of_fit_ref 1.0381
_refine_ls_hydrogen_treatment constr
_refine_ls_matrix_type full
_refine_ls_number_parameters 200
_refine_ls_number_reflns 3087
_refine_ls_number_restraints 0
_refine_ls_R_factor_all 0.0702
_refine_ls_R_factor_gt 0.0457
_refine_ls_shift/su_max 0.0002244
_refine_ls_shift/su_mean 0.0000290
_refine_ls_structure_factor_coef Fsqd
_refine_ls_weighting_details
;
 Method= Modified Sheldrick 
 w=1/[\s^2^(F^2^) + ( 0.05P)^2^ + 1.18P] 
 ,where P=(max(Fo^2^,0) + 2Fc^2^)/3 
;
_refine_ls_weighting_scheme calc
_refine_ls_wR_factor_all 0.1439
_refine_ls_wR_factor_gt 0.1123
_refine_ls_wR_factor_ref 0.1429
_reflns_limit_h_max 16
_reflns_limit_h_min -17
_reflns_limit_k_max 8
_reflns_limit_k_min 0
_reflns_limit_l_max 21
_reflns_limit_l_min 0
_reflns_number_gt 2282
_reflns_number_total 3093
_reflns_threshold_expression I>2.0\s(I)
_oxford_diffrn_Wilson_B_factor 2.84
_oxford_diffrn_Wilson_scale 26.40
_oxford_refine_ls_scale 0.1976(2)
_cod_data_source_file d4cc05128a2.cif
_cod_data_source_block I_CCDC1
_cod_depositor_comments
;
The following automatic conversions were performed:

data item '_exptl_crystal_density_meas' value 'not measured' was
changed to '?' -- the value is perceived as not measured.

Automatic conversion script
Id: cif_fix_values 8170 2020-07-09 18:12:32Z antanas 
;
_cod_original_sg_symbol_H-M 'P 21/c'
_cod_database_code 7133984
_oxford_refine_reflns_threshold_expression I>-3.0\s(I)
_refine_ls_r_factor_ref 0.0697
_reflns_number_all 3093

loop_
_symmetry_equiv_pos_as_xyz
x,y,z
-x,-y,-z
-x,y+1/2,-z+1/2
x,-y+1/2,z+1/2

loop_
_atom_site_label
_atom_site_type_symbol
_atom_site_fract_x
_atom_site_fract_y
_atom_site_fract_z
_atom_site_U_iso_or_equiv
_atom_site_occupancy
_atom_site_adp_type
_atom_site_refinement_flags_posn
_atom_site_refinement_flags_adp
_atom_site_refinement_flags_occupancy
_atom_site_disorder_assembly
_atom_site_disorder_group
_atom_site_attached_hydrogens
F1 F 0.23823(11) 1.1363(2) 0.41164(9) 0.0487 1.0000 Uani . . . . . .
C2 C 0.28238(17) 0.9977(3) 0.37563(13) 0.0349 1.0000 Uani . . . . . .
N3 N 0.22479(13) 0.8381(3) 0.34031(11) 0.0339 1.0000 Uani . . . . . .
C4 C 0.26984(15) 0.6972(3) 0.30475(12) 0.0305 1.0000 Uani . . . . . .
N5 N 0.20442(12) 0.5270(3) 0.26320(10) 0.0307 1.0000 Uani . . . . . .
N6 N 0.23160(13) 0.3931(3) 0.21378(10) 0.0312 1.0000 Uani . . . . . .
C7 C 0.15041(15) 0.2605(3) 0.18418(12) 0.0304 1.0000 Uani . . . . . .
C8 C 0.14475(15) 0.0893(3) 0.12442(12) 0.0301 1.0000 Uani . . . . . .
C9 C 0.08422(16) -0.0854(3) 0.12134(13) 0.0351 1.0000 Uani . . . . . .
C10 C 0.07723(17) -0.2453(3) 0.06371(14) 0.0393 1.0000 Uani . . . . . .
C11 C 0.12908(17) -0.2314(4) 0.00733(14) 0.0406 1.0000 Uani . . . . . .
C12 C 0.18770(17) -0.0568(4) 0.00873(14) 0.0410 1.0000 Uani . . . . . .
C13 C 0.19720(16) 0.1021(3) 0.06749(13) 0.0365 1.0000 Uani . . . . . .
C14 C 0.07567(17) 0.3223(3) 0.21815(14) 0.0366 1.0000 Uani . . . . . .
N15 N 0.11021(13) 0.4906(3) 0.26714(11) 0.0357 1.0000 Uani . . . . . .
C16 C 0.36954(16) 0.7131(3) 0.30653(13) 0.0333 1.0000 Uani . . . . . .
C17 C 0.43004(16) 0.8915(3) 0.34461(13) 0.0334 1.0000 Uani . . . . . .
C18 C 0.38490(16) 1.0435(3) 0.38096(12) 0.0334 1.0000 Uani . . . . . .
C19 C 0.44213(19) 1.2253(4) 0.41872(14) 0.0436 1.0000 Uani . . . . . .
C20 C 0.5415(2) 1.2528(4) 0.42050(16) 0.0485 1.0000 Uani . . . . . .
C21 C 0.58710(19) 1.1018(4) 0.38577(15) 0.0471 1.0000 Uani . . . . . .
C22 C 0.53341(17) 0.9251(4) 0.34863(14) 0.0415 1.0000 Uani . . . . . .
H91 H 0.0466 -0.0938 0.1584 0.0429 1.0000 Uiso R . . . . .
H101 H 0.0354 -0.3632 0.0611 0.0468 1.0000 Uiso R . . . . .
H111 H 0.1227 -0.3410 -0.0321 0.0493 1.0000 Uiso R . . . . .
H121 H 0.2234 -0.0452 -0.0307 0.0486 1.0000 Uiso R . . . . .
H131 H 0.2386 0.2213 0.0688 0.0441 1.0000 Uiso R . . . . .
H141 H 0.0097 0.2577 0.2084 0.0445 1.0000 Uiso R . . . . .
H161 H 0.3958 0.6055 0.2819 0.0391 1.0000 Uiso R . . . . .
H191 H 0.4117 1.3247 0.4426 0.0524 1.0000 Uiso R . . . . .
H201 H 0.5797 1.3742 0.4454 0.0581 1.0000 Uiso R . . . . .
H211 H 0.6551 1.1241 0.3869 0.0567 1.0000 Uiso R . . . . .
H221 H 0.5633 0.8232 0.3232 0.0500 1.0000 Uiso R . . . . .

loop_
_atom_site_aniso_label
_atom_site_aniso_U_11
_atom_site_aniso_U_22
_atom_site_aniso_U_33
_atom_site_aniso_U_23
_atom_site_aniso_U_13
_atom_site_aniso_U_12
F1 0.0541(8) 0.0413(8) 0.0564(8) -0.0120(6) 0.0282(7) 0.0065(6)
C2 0.0449(11) 0.0306(11) 0.0308(10) 0.0005(8) 0.0169(9) 0.0079(9)
N3 0.0389(9) 0.0321(9) 0.0340(8) 0.0011(7) 0.0181(7) 0.0043(7)
C4 0.0359(10) 0.0278(10) 0.0281(9) 0.0009(8) 0.0132(8) 0.0018(8)
N5 0.0321(8) 0.0300(9) 0.0334(8) -0.0005(7) 0.0165(7) 0.0018(7)
N6 0.0325(8) 0.0294(9) 0.0333(8) -0.0006(7) 0.0149(7) 0.0032(7)
C7 0.0308(9) 0.0298(10) 0.0304(9) 0.0038(8) 0.0120(8) 0.0004(8)
C8 0.0285(9) 0.0297(10) 0.0295(9) 0.0024(8) 0.0089(8) 0.0040(8)
C9 0.0387(11) 0.0330(11) 0.0328(10) 0.0046(8) 0.0133(8) 0.0010(9)
C10 0.0410(11) 0.0308(11) 0.0389(11) 0.0013(9) 0.0085(9) -0.0012(9)
C11 0.0380(11) 0.0390(12) 0.0378(11) -0.0053(9) 0.0078(9) 0.0063(9)
C12 0.0368(11) 0.0485(13) 0.0388(11) -0.0048(10) 0.0163(9) 0.0034(10)
C13 0.0334(10) 0.0391(12) 0.0385(11) -0.0014(9) 0.0160(9) -0.0014(9)
C14 0.0374(11) 0.0363(11) 0.0404(11) -0.0012(9) 0.0200(9) -0.0031(9)
N15 0.0343(9) 0.0375(10) 0.0418(9) -0.0006(8) 0.0220(8) -0.0015(7)
C16 0.0350(10) 0.0308(10) 0.0370(10) -0.0015(8) 0.0176(8) 0.0017(8)
C17 0.0366(10) 0.0333(10) 0.0299(9) 0.0026(8) 0.0128(8) -0.0000(9)
C18 0.0402(11) 0.0307(10) 0.0279(9) 0.0042(8) 0.0120(8) 0.0016(9)
C19 0.0530(13) 0.0360(12) 0.0382(11) -0.0032(9) 0.0145(10) -0.0004(10)
C20 0.0527(14) 0.0421(13) 0.0437(12) -0.0056(10) 0.0121(11) -0.0147(11)
C21 0.0433(12) 0.0550(15) 0.0419(12) -0.0049(11) 0.0159(10) -0.0116(11)
C22 0.0393(11) 0.0476(13) 0.0381(11) -0.0039(10) 0.0159(9) -0.0040(10)

loop_
_atom_type_symbol
_atom_type_scat_dispersion_real
_atom_type_scat_dispersion_imag
_atom_type_scat_Cromer_Mann_a1
_atom_type_scat_Cromer_Mann_b1
_atom_type_scat_Cromer_Mann_a2
_atom_type_scat_Cromer_Mann_b2
_atom_type_scat_Cromer_Mann_a3
_atom_type_scat_Cromer_Mann_b3
_atom_type_scat_Cromer_Mann_a4
_atom_type_scat_Cromer_Mann_b4
_atom_type_scat_Cromer_Mann_c
_atom_type_scat_source
C 0.0033 0.0016 2.3100 20.8439 1.0200 10.2075 1.5886 0.5687 0.8650 51.6512 0.2156 'International Tables Vol C 4.2.6.8 and 6.1.1.4'
H 0.0000 0.0000 0.4930 10.5109 0.3229 26.1257 0.1402 3.1424 0.0408 57.7998 0.0030 'International Tables Vol C 4.2.6.8 and 6.1.1.4'
N 0.0061 0.0033 12.2126 0.0057 3.1322 9.8933 2.0125 28.9975 1.1663 0.5826 -11.5290 'International Tables Vol C 4.2.6.8 and 6.1.1.4'
F 0.0171 0.0103 3.5392 10.2825 2.6412 4.2944 1.5170 0.2615 1.0243 26.1476 0.2776 'International Tables Vol C 4.2.6.8 and 6.1.1.4'

loop_
_geom_angle_atom_site_label_1
_geom_angle_site_symmetry_1
_geom_angle_atom_site_label_2
_geom_angle_site_symmetry_2
_geom_angle_atom_site_label_3
_geom_angle_site_symmetry_3
_geom_angle
_geom_angle_publ_flag
F1 . C2 . N3 . 115.32(18) yes
F1 . C2 . C18 . 116.77(18) yes
N3 . C2 . C18 . 127.91(19) yes
C2 . N3 . C4 . 115.29(17) yes
N3 . C4 . N5 . 114.77(17) yes
N3 . C4 . C16 . 124.67(19) yes
N5 . C4 . C16 . 120.57(18) yes
C4 . N5 . N6 . 121.27(15) yes
C4 . N5 . N15 . 123.44(16) yes
N6 . N5 . N15 . 115.24(16) yes
N5 . N6 . C7 . 103.91(15) yes
N6 . C7 . C8 . 122.84(17) yes
N6 . C7 . C14 . 107.95(18) yes
C8 . C7 . C14 . 129.17(18) yes
C7 . C8 . C9 . 120.39(18) yes
C7 . C8 . C13 . 120.52(18) yes
C9 . C8 . C13 . 119.05(19) yes
C8 . C9 . C10 . 120.38(19) yes
C8 . C9 . H91 . 119.7 no
C10 . C9 . H91 . 119.9 no
C9 . C10 . C11 . 120.3(2) yes
C9 . C10 . H101 . 120.4 no
C11 . C10 . H101 . 119.3 no
C10 . C11 . C12 . 119.7(2) yes
C10 . C11 . H111 . 119.2 no
C12 . C11 . H111 . 121.0 no
C11 . C12 . C13 . 120.5(2) yes
C11 . C12 . H121 . 120.3 no
C13 . C12 . H121 . 119.3 no
C8 . C13 . C12 . 120.0(2) yes
C8 . C13 . H131 . 119.8 no
C12 . C13 . H131 . 120.1 no
C7 . C14 . N15 . 109.59(18) yes
C7 . C14 . H141 . 127.2 no
N15 . C14 . H141 . 123.2 no
N5 . N15 . C14 . 103.30(16) yes
C4 . C16 . C17 . 118.62(19) yes
C4 . C16 . H161 . 119.3 no
C17 . C16 . H161 . 122.1 no
C16 . C17 . C18 . 118.27(18) yes
C16 . C17 . C22 . 123.23(19) yes
C18 . C17 . C22 . 118.50(19) yes
C17 . C18 . C2 . 115.20(18) yes
C17 . C18 . C19 . 120.12(19) yes
C2 . C18 . C19 . 124.7(2) yes
C18 . C19 . C20 . 119.5(2) yes
C18 . C19 . H191 . 119.5 no
C20 . C19 . H191 . 121.0 no
C19 . C20 . C21 . 120.6(2) yes
C19 . C20 . H201 . 119.7 no
C21 . C20 . H201 . 119.8 no
C20 . C21 . C22 . 121.1(2) yes
C20 . C21 . H211 . 119.4 no
C22 . C21 . H211 . 119.5 no
C17 . C22 . C21 . 120.2(2) yes
C17 . C22 . H221 . 118.3 no
C21 . C22 . H221 . 121.5 no

loop_
_geom_bond_atom_site_label_1
_geom_bond_site_symmetry_1
_geom_bond_atom_site_label_2
_geom_bond_site_symmetry_2
_geom_bond_distance
_geom_bond_publ_flag
F1 . C2 . 1.347(2) yes
C2 . N3 . 1.289(3) yes
C2 . C18 . 1.409(3) yes
N3 . C4 . 1.360(2) yes
C4 . N5 . 1.412(3) yes
C4 . C16 . 1.364(3) yes
N5 . N6 . 1.342(2) yes
N5 . N15 . 1.344(2) yes
N6 . C7 . 1.335(3) yes
C7 . C8 . 1.464(3) yes
C7 . C14 . 1.412(3) yes
C8 . C9 . 1.390(3) yes
C8 . C13 . 1.400(3) yes
C9 . C10 . 1.382(3) yes
C9 . H91 . 0.949 no
C10 . C11 . 1.386(3) yes
C10 . H101 . 0.944 no
C11 . C12 . 1.381(3) yes
C11 . H111 . 0.943 no
C12 . C13 . 1.383(3) yes
C12 . H121 . 0.964 no
C13 . H131 . 0.952 no
C14 . N15 . 1.325(3) yes
C14 . H141 . 0.951 no
C16 . C17 . 1.412(3) yes
C16 . H161 . 0.947 no
C17 . C18 . 1.418(3) yes
C17 . C22 . 1.413(3) yes
C18 . C19 . 1.412(3) yes
C19 . C20 . 1.367(3) yes
C19 . H191 . 0.936 no
C20 . C21 . 1.401(4) yes
C20 . H201 . 0.942 no
C21 . C22 . 1.364(3) yes
C21 . H211 . 0.939 no
C22 . H221 . 0.958 no

loop_
_geom_hbond_atom_site_label_D
_geom_hbond_site_symmetry_D
_geom_hbond_atom_site_label_H
_geom_hbond_site_symmetry_H
_geom_hbond_atom_site_label_A
_geom_hbond_site_symmetry_A
_geom_hbond_angle_DHA
_geom_hbond_distance_DH
_geom_hbond_distance_HA
_geom_hbond_distance_DA
_geom_hbond_publ_flag
C14 . H141 . N15 3_545 156 0.95 2.53 3.417(3) yes
